data_7235330
loop_
_publ_author_name
'Abakumov, Gleb A.'
'Druzhkov, Nikolay O.'
'Egorova, Elena N.'
'Kocherova, Tatiana N.'
'Shavyrin, Andrey S.'
'Cherkasov, Anton V.'

_publ_section_title
;
 Intramolecular cyclization--decyclization of new sterically hindered
 diiminophenol. Synthesis and coordination abilities
;
_journal_issue 28
_journal_name_full 'RSC Adv.'
_journal_page_first 14495
_journal_paper_doi 10.1039/C3RA47669C
_journal_volume 4
_journal_year 2014
_chemical_formula_sum 'C34 H54 Cd I2 N2 O2'
_chemical_formula_weight 888.99
_space_group_IT_number 14
_space_group_name_Hall '-P 2yn'
_space_group_name_H-M_alt 'P 1 21/n 1'
_symmetry_cell_setting monoclinic
_symmetry_space_group_name_H-M 'P 1 21/n 1'
_atom_sites_solution_hydrogens geom
_atom_sites_solution_primary direct
_atom_sites_solution_secondary difmap
_audit_creation_method SHELXL-97
_cell_angle_alpha 90.00
_cell_angle_beta 119.466(1)
_cell_angle_gamma 90.00
_cell_formula_units_Z 4
_cell_length_a 19.3052(6)
_cell_length_b 11.9215(4)
_cell_length_c 19.4653(7)
_cell_measurement_reflns_used 900
_cell_measurement_temperature 100(2)
_cell_measurement_theta_max 30
_cell_measurement_theta_min 2
_cell_volume 3900.4(2)
_computing_cell_refinement 'Bruker SMART'
_computing_data_collection 'Bruker SMART'
_computing_data_reduction 'Bruker SHELXTL'
_computing_molecular_graphics 'Bruker SHELXTL'
_computing_publication_material 'Bruker SHELXTL'
_computing_structure_refinement 'SHELXL-97 (Sheldrick, 1997)'
_computing_structure_solution 'SHELXS-97 (Sheldrick, 1990)'
_diffrn_ambient_temperature 100(2)
_diffrn_measured_fraction_theta_full 0.994
_diffrn_measured_fraction_theta_max 0.994
_diffrn_measurement_device_type 'CCD area detector'
_diffrn_measurement_method 'omega scans'
_diffrn_radiation_monochromator graphite
_diffrn_radiation_source 'fine-focus sealed tube'
_diffrn_radiation_type MoK\a
_diffrn_radiation_wavelength 0.71073
_diffrn_reflns_av_R_equivalents 0.0211
_diffrn_reflns_av_sigmaI/netI 0.0171
_diffrn_reflns_limit_h_max 23
_diffrn_reflns_limit_h_min -23
_diffrn_reflns_limit_k_max 14
_diffrn_reflns_limit_k_min -14
_diffrn_reflns_limit_l_max 24
_diffrn_reflns_limit_l_min -23
_diffrn_reflns_number 32685
_diffrn_reflns_theta_full 26.00
_diffrn_reflns_theta_max 26.00
_diffrn_reflns_theta_min 2.08
_exptl_absorpt_coefficient_mu 2.171
_exptl_absorpt_correction_T_max 0.7807
_exptl_absorpt_correction_T_min 0.4625
_exptl_absorpt_correction_type multi-scan
_exptl_absorpt_process_details 'SADABS (Sheldrick, 2008a)'
_exptl_crystal_colour colorless
_exptl_crystal_density_diffrn 1.514
_exptl_crystal_density_method 'not measured'
_exptl_crystal_description prism
_exptl_crystal_F_000 1768
_exptl_crystal_size_max 0.42
_exptl_crystal_size_mid 0.14
_exptl_crystal_size_min 0.12
_refine_diff_density_max 0.932
_refine_diff_density_min -0.481
_refine_diff_density_rms 0.075
_refine_ls_extinction_method none
_refine_ls_goodness_of_fit_ref 1.026
_refine_ls_hydrogen_treatment mixed
_refine_ls_matrix_type full
_refine_ls_number_parameters 388
_refine_ls_number_reflns 7604
_refine_ls_number_restraints 0
_refine_ls_restrained_S_all 1.026
_refine_ls_R_factor_all 0.0276
_refine_ls_R_factor_gt 0.0229
_refine_ls_shift/su_max 0.003
_refine_ls_shift/su_mean 0.000
_refine_ls_structure_factor_coef Fsqd
_refine_ls_weighting_details 'calc w=1/[\s^2^(Fo^2^)+(0.0297P)^2^+3.7435P] where P=(Fo^2^+2Fc^2^)/3'
_refine_ls_weighting_scheme calc
_refine_ls_wR_factor_gt 0.0550
_refine_ls_wR_factor_ref 0.0566
_reflns_number_gt 6786
_reflns_number_total 7604
_reflns_threshold_expression >2sigma(I)
_cod_data_source_file c3ra47669c1.cif
_cod_data_source_block cddadoi
_cod_depositor_comments
;
The following automatic conversions were performed:

data item '_symmetry_cell_setting' value 'Monoclinic' was changed to
'monoclinic' in accordance with the
/home/saulius/struct/COD-crude-data/automatic-downloads/DataCite-retrospective/RSC/depositions/lib/dictionaries/cif_core.dic
dictionary named 'cif_core.dic' version 2.4.2 last updated on
2011-04-26.

Automatic conversion script
Id: cif_fix_values 6909 2019-04-08 15:41:33Z antanas 
;
_cod_original_sg_symbol_H-M P2(1)/n
_cod_database_code 7235330

loop_
_symmetry_equiv_pos_as_xyz
'x, y, z'
'-x+1/2, y+1/2, -z+1/2'
'-x, -y, -z'
'x-1/2, -y-1/2, z-1/2'

loop_
_atom_site_label
_atom_site_type_symbol
_atom_site_fract_x
_atom_site_fract_y
_atom_site_fract_z
_atom_site_U_iso_or_equiv
_atom_site_adp_type
_atom_site_occupancy
_atom_site_symmetry_multiplicity
_atom_site_calc_flag
_atom_site_refinement_flags
Cd1 Cd -0.040617(7) -0.100938(10) -0.717307(7) 0.01964(3) Uani 1 1 d .
I1 I 0.101300(7) -0.007233(11) -0.670948(8) 0.03172(3) Uani 1 1 d .
I2 I -0.174838(7) 0.025357(10) -0.786512(7) 0.02815(3) Uani 1 1 d .
O1 O -0.10691(6) -0.44408(10) -0.81016(7) 0.0195(3) Uani 1 1 d .
N1 N -0.07573(7) -0.25380(12) -0.80408(8) 0.0180(3) Uani 1 1 d .
H1A H -0.0984(11) -0.2288(18) -0.8492(11) 0.025(5) Uiso 1 1 d .
N2 N -0.04838(7) -0.25837(12) -0.65343(8) 0.0182(3) Uani 1 1 d .
C1 C -0.03240(9) -0.43357(15) -0.80444(9) 0.0184(4) Uani 1 1 d .
C2 C -0.01170(9) -0.32213(14) -0.80023(9) 0.0189(4) Uani 1 1 d .
C3 C 0.05855(9) -0.28733(15) -0.79562(9) 0.0204(4) Uani 1 1 d .
H3A H 0.0717 -0.2100 -0.7922 0.024 Uiso 1 1 calc R
C4 C 0.10960(10) -0.36983(15) -0.79612(10) 0.0220(4) Uani 1 1 d .
C5 C 0.08658(10) -0.48288(15) -0.80153(10) 0.0223(4) Uani 1 1 d .
H5A H 0.1220 -0.5381 -0.8016 0.027 Uiso 1 1 calc R
C6 C 0.01521(10) -0.52017(15) -0.80681(10) 0.0201(4) Uani 1 1 d .
C7 C 0.18905(10) -0.33949(16) -0.79152(11) 0.0261(4) Uani 1 1 d .
C8 C 0.25758(11) -0.3981(2) -0.72068(14) 0.0410(6) Uani 1 1 d .
H8A H 0.2499 -0.4795 -0.7265 0.061 Uiso 1 1 calc R
H8B H 0.2586 -0.3739 -0.6721 0.061 Uiso 1 1 calc R
H8C H 0.3081 -0.3784 -0.7181 0.061 Uiso 1 1 calc R
C9 C 0.20475(12) -0.21404(19) -0.78271(17) 0.0521(7) Uani 1 1 d .
H9A H 0.2059 -0.1877 -0.7345 0.078 Uiso 1 1 calc R
H9B H 0.1624 -0.1751 -0.8284 0.078 Uiso 1 1 calc R
H9C H 0.2561 -0.1984 -0.7795 0.078 Uiso 1 1 calc R
C10 C 0.18804(13) -0.3792(3) -0.86658(13) 0.0509(7) Uani 1 1 d .
H10A H 0.1806 -0.4607 -0.8715 0.076 Uiso 1 1 calc R
H10B H 0.2386 -0.3598 -0.8639 0.076 Uiso 1 1 calc R
H10C H 0.1442 -0.3426 -0.9125 0.076 Uiso 1 1 calc R
C11 C -0.01084(10) -0.64300(15) -0.81723(11) 0.0248(4) Uani 1 1 d .
C12 C -0.02891(12) -0.67798(16) -0.75165(12) 0.0337(5) Uani 1 1 d .
H12A H -0.0738 -0.6339 -0.7561 0.051 Uiso 1 1 calc R
H12B H 0.0180 -0.6644 -0.7001 0.051 Uiso 1 1 calc R
H12C H -0.0425 -0.7579 -0.7570 0.051 Uiso 1 1 calc R
C13 C 0.05326(11) -0.72147(16) -0.81358(13) 0.0353(5) Uani 1 1 d .
H13A H 0.0650 -0.7021 -0.8557 0.053 Uiso 1 1 calc R
H13B H 0.0343 -0.7991 -0.8204 0.053 Uiso 1 1 calc R
H13C H 0.1016 -0.7136 -0.7623 0.053 Uiso 1 1 calc R
C14 C -0.08641(12) -0.65586(18) -0.89776(12) 0.0381(6) Uani 1 1 d .
H14A H -0.0742 -0.6380 -0.9398 0.057 Uiso 1 1 calc R
H14B H -0.1275 -0.6045 -0.9008 0.057 Uiso 1 1 calc R
H14C H -0.1057 -0.7332 -0.9040 0.057 Uiso 1 1 calc R
C15 C -0.12127(9) -0.33525(14) -0.78559(9) 0.0184(4) Uani 1 1 d .
C16 C -0.20967(9) -0.31183(16) -0.82718(10) 0.0225(4) Uani 1 1 d .
H16A H -0.2312 -0.3171 -0.8844 0.034 Uiso 1 1 calc R
H16B H -0.2189 -0.2362 -0.8136 0.034 Uiso 1 1 calc R
H16C H -0.2361 -0.3670 -0.8105 0.034 Uiso 1 1 calc R
C17 C -0.08663(9) -0.34250(14) -0.69541(9) 0.0182(4) Uani 1 1 d .
C18 C -0.10061(10) -0.44920(15) -0.66380(10) 0.0228(4) Uani 1 1 d .
H18A H -0.0994 -0.4342 -0.6137 0.034 Uiso 1 1 calc R
H18B H -0.0589 -0.5034 -0.6551 0.034 Uiso 1 1 calc R
H18C H -0.1527 -0.4800 -0.7018 0.034 Uiso 1 1 calc R
C19 C -0.00981(9) -0.26477(15) -0.56794(9) 0.0203(4) Uani 1 1 d .
C20 C 0.06308(9) -0.32141(15) -0.52701(10) 0.0215(4) Uani 1 1 d .
C21 C 0.10134(10) -0.31808(16) -0.44522(10) 0.0242(4) Uani 1 1 d .
H21A H 0.1511 -0.3550 -0.4159 0.029 Uiso 1 1 calc R
C22 C 0.06897(10) -0.26226(16) -0.40520(10) 0.0259(4) Uani 1 1 d .
H22A H 0.0967 -0.2604 -0.3492 0.031 Uiso 1 1 calc R
C23 C -0.00415(10) -0.20915(16) -0.44718(10) 0.0265(4) Uani 1 1 d .
H23A H -0.0268 -0.1727 -0.4195 0.032 Uiso 1 1 calc R
C24 C -0.04472(10) -0.20865(15) -0.52943(10) 0.0236(4) Uani 1 1 d .
C25 C 0.10212(10) -0.38305(17) -0.56773(10) 0.0259(4) Uani 1 1 d .
H25A H 0.0637 -0.3834 -0.6257 0.031 Uiso 1 1 calc R
C26 C 0.17759(11) -0.3223(2) -0.55452(13) 0.0377(5) Uani 1 1 d .
H26A H 0.1649 -0.2440 -0.5712 0.057 Uiso 1 1 calc R
H26B H 0.1986 -0.3591 -0.5855 0.057 Uiso 1 1 calc R
H26C H 0.2175 -0.3251 -0.4984 0.057 Uiso 1 1 calc R
C27 C 0.12115(12) -0.50498(17) -0.54024(12) 0.0346(5) Uani 1 1 d .
H27A H 0.0733 -0.5414 -0.5453 0.052 Uiso 1 1 calc R
H27B H 0.1634 -0.5069 -0.4850 0.052 Uiso 1 1 calc R
H27C H 0.1389 -0.5448 -0.5729 0.052 Uiso 1 1 calc R
C28 C -0.12498(11) -0.14980(18) -0.57517(11) 0.0316(5) Uani 1 1 d .
H28A H -0.1425 -0.1538 -0.6328 0.038 Uiso 1 1 calc R
C29 C -0.18737(14) -0.2094(3) -0.5606(2) 0.0727(10) Uani 1 1 d .
H29A H -0.2383 -0.1698 -0.5889 0.109 Uiso 1 1 calc R
H29B H -0.1695 -0.2096 -0.5040 0.109 Uiso 1 1 calc R
H29C H -0.1940 -0.2869 -0.5797 0.109 Uiso 1 1 calc R
C30 C -0.12017(17) -0.0291(2) -0.55207(16) 0.0561(8) Uani 1 1 d .
H30A H -0.0780 0.0081 -0.5577 0.084 Uiso 1 1 calc R
H30B H -0.1082 -0.0241 -0.4971 0.084 Uiso 1 1 calc R
H30C H -0.1712 0.0077 -0.5863 0.084 Uiso 1 1 calc R
O1S O 0.10803(8) 0.15531(13) -0.04680(8) 0.0373(4) Uani 1 1 d .
C1S C 0.07592(16) 0.0407(2) -0.06119(14) 0.0519(7) Uani 1 1 d .
H1SA H 0.0776 0.0092 -0.1074 0.062 Uiso 1 1 calc R
H1SB H 0.0195 0.0434 -0.0741 0.062 Uiso 1 1 calc R
C2S C 0.1201(2) -0.0340(2) 0.00703(17) 0.0703(10) Uani 1 1 d .
H2SA H 0.0965 -0.1091 -0.0057 0.105 Uiso 1 1 calc R
H2SB H 0.1175 -0.0043 0.0526 0.105 Uiso 1 1 calc R
H2SC H 0.1758 -0.0382 0.0195 0.105 Uiso 1 1 calc R
C3S C 0.08466(14) 0.2190(2) 0.00006(12) 0.0415(6) Uani 1 1 d .
H3SA H 0.1019 0.1808 0.0511 0.050 Uiso 1 1 calc R
H3SB H 0.0260 0.2266 -0.0274 0.050 Uiso 1 1 calc R
C4S C 0.12234(17) 0.3318(2) 0.01375(14) 0.0540(7) Uani 1 1 d .
H4SA H 0.1041 0.3785 0.0432 0.081 Uiso 1 1 calc R
H4SB H 0.1074 0.3672 -0.0371 0.081 Uiso 1 1 calc R
H4SC H 0.1803 0.3238 0.0442 0.081 Uiso 1 1 calc R

loop_
_atom_site_aniso_label
_atom_site_aniso_U_11
_atom_site_aniso_U_22
_atom_site_aniso_U_33
_atom_site_aniso_U_23
_atom_site_aniso_U_13
_atom_site_aniso_U_12
Cd1 0.02039(5) 0.01635(6) 0.02279(5) -0.00049(4) 0.01110(4) -0.00027(4)
I1 0.02607(5) 0.02638(6) 0.04465(6) -0.00692(5) 0.01889(5) -0.00774(5)
I2 0.02417(5) 0.02467(6) 0.03428(6) 0.00112(5) 0.01335(4) 0.00587(4)
O1 0.0194(5) 0.0174(6) 0.0227(5) -0.0032(4) 0.0112(4) -0.0016(4)
N1 0.0184(5) 0.0186(7) 0.0177(6) 0.0015(5) 0.0094(5) 0.0010(5)
N2 0.0168(5) 0.0208(7) 0.0174(6) 0.0003(5) 0.0088(5) 0.0008(5)
C1 0.0172(6) 0.0211(8) 0.0164(7) -0.0005(6) 0.0080(5) -0.0015(6)
C2 0.0215(7) 0.0200(8) 0.0153(7) 0.0012(6) 0.0091(5) 0.0020(6)
C3 0.0229(7) 0.0194(8) 0.0204(7) 0.0006(6) 0.0118(6) -0.0006(6)
C4 0.0234(7) 0.0214(8) 0.0231(7) 0.0006(6) 0.0128(6) -0.0007(7)
C5 0.0247(7) 0.0208(8) 0.0257(7) 0.0004(6) 0.0159(6) 0.0040(6)
C6 0.0223(7) 0.0187(8) 0.0196(7) -0.0008(6) 0.0103(6) 0.0003(6)
C7 0.0225(7) 0.0253(9) 0.0356(8) 0.0008(7) 0.0183(6) -0.0002(7)
C8 0.0237(8) 0.0482(13) 0.0487(11) 0.0104(10) 0.0161(8) 0.0030(9)
C9 0.0371(9) 0.0315(11) 0.1003(16) 0.0020(11) 0.0436(10) -0.0032(9)
C10 0.0399(9) 0.0791(18) 0.0461(11) -0.0107(11) 0.0306(8) -0.0116(11)
C11 0.0290(7) 0.0178(8) 0.0303(8) -0.0029(7) 0.0166(6) -0.0019(7)
C12 0.0473(9) 0.0189(9) 0.0466(10) -0.0006(8) 0.0321(7) -0.0021(8)
C13 0.0440(9) 0.0185(9) 0.0557(10) -0.0025(8) 0.0340(8) 0.0007(8)
C14 0.0397(10) 0.0276(10) 0.0381(10) -0.0123(8) 0.0123(8) -0.0048(9)
C15 0.0179(6) 0.0168(8) 0.0204(7) -0.0015(6) 0.0093(5) -0.0010(6)
C16 0.0182(7) 0.0243(9) 0.0232(8) 0.0001(7) 0.0087(6) 0.0000(7)
C17 0.0140(6) 0.0207(8) 0.0217(7) 0.0012(6) 0.0100(5) 0.0023(6)
C18 0.0262(7) 0.0210(8) 0.0209(7) 0.0004(6) 0.0112(6) -0.0036(7)
C19 0.0201(7) 0.0199(8) 0.0190(7) -0.0005(6) 0.0081(6) -0.0046(6)
C20 0.0218(7) 0.0205(8) 0.0228(7) -0.0003(6) 0.0113(6) -0.0033(6)
C21 0.0219(7) 0.0237(9) 0.0233(8) 0.0011(7) 0.0083(6) -0.0036(7)
C22 0.0316(8) 0.0253(9) 0.0171(7) -0.0016(7) 0.0093(6) -0.0085(7)
C23 0.0331(8) 0.0269(9) 0.0242(8) -0.0037(7) 0.0178(6) -0.0044(7)
C24 0.0251(7) 0.0224(9) 0.0239(8) -0.0012(7) 0.0125(6) -0.0015(7)
C25 0.0205(7) 0.0338(10) 0.0207(8) 0.0010(7) 0.0080(6) 0.0056(7)
C26 0.0304(8) 0.0447(12) 0.0456(10) 0.0020(9) 0.0246(7) 0.0034(9)
C27 0.0328(9) 0.0315(10) 0.0328(10) -0.0031(8) 0.0109(8) 0.0056(8)
C28 0.0315(8) 0.0380(11) 0.0273(8) -0.0033(8) 0.0159(7) 0.0084(8)
C29 0.0343(10) 0.0513(16) 0.129(2) 0.0158(16) 0.0378(13) 0.0075(11)
C30 0.0621(15) 0.0273(11) 0.0539(15) 0.0042(10) 0.0092(12) 0.0152(11)
O1S 0.0534(7) 0.0333(8) 0.0321(6) 0.0069(6) 0.0262(5) 0.0058(6)
C1S 0.0829(14) 0.0395(13) 0.0459(11) -0.0025(10) 0.0415(10) 0.0000(12)
C2S 0.107(2) 0.0422(15) 0.0563(15) 0.0069(12) 0.0359(15) -0.0012(15)
C3S 0.0582(11) 0.0385(12) 0.0322(9) 0.0022(9) 0.0256(8) 0.0073(10)
C4S 0.0807(15) 0.0465(14) 0.0352(11) -0.0023(10) 0.0289(10) 0.0013(13)

loop_
_atom_type_symbol
_atom_type_description
_atom_type_scat_dispersion_real
_atom_type_scat_dispersion_imag
_atom_type_scat_source
C C 0.0033 0.0016 'International Tables Vol C Tables 4.2.6.8 and 6.1.1.4'
H H 0.0000 0.0000 'International Tables Vol C Tables 4.2.6.8 and 6.1.1.4'
N N 0.0061 0.0033 'International Tables Vol C Tables 4.2.6.8 and 6.1.1.4'
O O 0.0106 0.0060 'International Tables Vol C Tables 4.2.6.8 and 6.1.1.4'
Cd Cd -0.8075 1.2024 'International Tables Vol C Tables 4.2.6.8 and 6.1.1.4'
I I -0.4742 1.8119 'International Tables Vol C Tables 4.2.6.8 and 6.1.1.4'

loop_
_geom_angle_atom_site_label_1
_geom_angle_atom_site_label_2
_geom_angle_atom_site_label_3
_geom_angle
N2 Cd1 N1 71.48(5)
N2 Cd1 I1 119.21(3)
N1 Cd1 I1 116.94(4)
N2 Cd1 I2 114.94(3)
N1 Cd1 I2 101.91(3)
I1 Cd1 I2 120.395(6)
C1 O1 C15 104.46(12)
C2 N1 C15 102.34(13)
C2 N1 Cd1 117.49(9)
C15 N1 Cd1 109.44(10)
C17 N2 C19 120.11(15)
C17 N2 Cd1 117.87(11)
C19 N2 Cd1 122.00(10)
C2 C1 O1 110.45(15)
C2 C1 C6 122.53(16)
O1 C1 C6 126.93(15)
C1 C2 C3 122.77(16)
C1 C2 N1 108.87(15)
C3 C2 N1 128.33(16)
C2 C3 C4 117.58(16)
C3 C4 C5 118.52(16)
C3 C4 C7 121.48(16)
C5 C4 C7 119.99(16)
C6 C5 C4 124.88(17)
C1 C6 C5 113.68(16)
C1 C6 C11 122.20(16)
C5 C6 C11 124.09(16)
C9 C7 C10 108.7(2)
C9 C7 C8 108.15(16)
C10 C7 C8 108.60(18)
C9 C7 C4 112.13(17)
C10 C7 C4 109.22(15)
C8 C7 C4 109.93(17)
C13 C11 C6 112.01(15)
C13 C11 C14 109.14(16)
C6 C11 C14 108.44(15)
C13 C11 C12 107.78(16)
C6 C11 C12 110.12(16)
C14 C11 C12 109.32(17)
O1 C15 N1 105.96(14)
O1 C15 C16 109.63(13)
N1 C15 C16 113.63(14)
O1 C15 C17 106.13(13)
N1 C15 C17 109.82(12)
C16 C15 C17 111.28(15)
N2 C17 C18 124.82(15)
N2 C17 C15 118.37(15)
C18 C17 C15 116.81(14)
C24 C19 C20 122.57(15)
C24 C19 N2 118.53(14)
C20 C19 N2 118.79(16)
C21 C20 C19 117.20(17)
C21 C20 C25 119.35(15)
C19 C20 C25 123.44(15)
C22 C21 C20 121.75(16)
C21 C22 C23 119.83(16)
C22 C23 C24 120.82(18)
C23 C24 C19 117.80(16)
C23 C24 C28 120.51(18)
C19 C24 C28 121.68(15)
C20 C25 C27 111.78(17)
C20 C25 C26 110.96(16)
C27 C25 C26 110.21(16)
C30 C28 C24 111.81(17)
C30 C28 C29 109.1(2)
C24 C28 C29 110.00(18)
C3S O1S C1S 112.45(18)
O1S C1S C2S 112.8(2)
O1S C3S C4S 108.4(2)

loop_
_geom_bond_atom_site_label_1
_geom_bond_atom_site_label_2
_geom_bond_distance
Cd1 N2 2.2965(15)
Cd1 N1 2.3467(14)
Cd1 I1 2.67135(18)
Cd1 I2 2.71323(17)
O1 C1 1.393(2)
O1 C15 1.456(2)
N1 C2 1.451(2)
N1 C15 1.469(2)
N2 C17 1.275(2)
N2 C19 1.453(2)
C1 C2 1.378(2)
C1 C6 1.398(2)
C2 C3 1.378(2)
C3 C4 1.396(3)
C4 C5 1.407(3)
C4 C7 1.535(3)
C5 C6 1.402(3)
C6 C11 1.529(2)
C7 C9 1.519(3)
C7 C10 1.527(3)
C7 C8 1.531(3)
C11 C13 1.525(3)
C11 C14 1.536(2)
C11 C12 1.537(3)
C15 C16 1.512(2)
C15 C17 1.543(2)
C17 C18 1.494(3)
C19 C24 1.400(3)
C19 C20 1.403(2)
C20 C21 1.387(2)
C20 C25 1.524(3)
C21 C22 1.385(3)
C22 C23 1.388(3)
C23 C24 1.394(2)
C24 C28 1.526(2)
C25 C27 1.530(3)
C25 C26 1.531(3)
C28 C30 1.496(3)
C28 C29 1.540(4)
O1S C3S 1.420(3)
O1S C1S 1.469(3)
C1S C2S 1.473(4)
C3S C4S 1.489(4)
